data_1513633
loop_
_publ_author_name
'Li, Zhanyong'
'Leed, Nicholas A.'
'Dickson-Karn, Nicole M.'
'Dunbar, Kim R.'
'Turro, Claudia'

_publ_section_title
;
 Directional charge transfer and highly reducing and oxidizing excited
 states of new dirhodium(ii,ii) complexes: potential applications in solar
 energy conversion
;
_journal_issue 2
_journal_name_full 'Chemical Science'
_journal_page_first 727
_journal_paper_doi 10.1039/c3sc52366g
_journal_volume 5
_journal_year 2014
_chemical_formula_sum 'C68 H53 B2 F8 N13 Rh2'
_chemical_formula_weight 1431.67
_chemical_name_systematic
; 
 ? 
;
_space_group_IT_number 15
_symmetry_space_group_name_Hall '-C 2yc'
_symmetry_space_group_name_H-M 'C 1 2/c 1'
_atom_sites_solution_hydrogens geom
_atom_sites_solution_primary direct
_atom_sites_solution_secondary difmap
_audit_creation_method SHELXL-97
_cell_angle_alpha 90.00
_cell_angle_beta 99.70(3)
_cell_angle_gamma 90.00
_cell_formula_units_Z 8
_cell_length_a 50.745(10)
_cell_length_b 19.810(4)
_cell_length_c 13.614(3)
_cell_measurement_temperature 110(2)
_cell_volume 13490(5)
_computing_structure_refinement 'SHELXL-97 (Sheldrick, 2008)'
_computing_structure_solution 'SHELXS-97 (Sheldrick, 2008)'
_diffrn_ambient_temperature 110(2)
_diffrn_measured_fraction_theta_full 0.999
_diffrn_measured_fraction_theta_max 0.999
_diffrn_radiation_monochromator graphite
_diffrn_radiation_source 'fine-focus sealed tube'
_diffrn_radiation_type MoK\a
_diffrn_radiation_wavelength 0.71073
_diffrn_reflns_av_R_equivalents 0.0737
_diffrn_reflns_av_sigmaI/netI 0.0580
_diffrn_reflns_limit_h_max 60
_diffrn_reflns_limit_h_min -60
_diffrn_reflns_limit_k_max 23
_diffrn_reflns_limit_k_min -23
_diffrn_reflns_limit_l_max 16
_diffrn_reflns_limit_l_min -16
_diffrn_reflns_number 63553
_diffrn_reflns_theta_full 25.01
_diffrn_reflns_theta_max 25.01
_diffrn_reflns_theta_min 1.60
_exptl_absorpt_coefficient_mu 0.562
_exptl_absorpt_correction_T_max 0.9779
_exptl_absorpt_correction_T_min 0.9460
_exptl_absorpt_correction_type multi-scan
_exptl_absorpt_process_details 'SADABS V2.3 (Bruker, 2003)'
_exptl_crystal_colour RED
_exptl_crystal_density_diffrn 1.410
_exptl_crystal_density_method 'not measured'
_exptl_crystal_description PLATE
_exptl_crystal_F_000 5792
_exptl_crystal_size_max 0.10
_exptl_crystal_size_mid 0.08
_exptl_crystal_size_min 0.04
_platon_squeeze_details
;
;
_refine_diff_density_max 0.950
_refine_diff_density_min -0.491
_refine_diff_density_rms 0.099
_refine_ls_extinction_method none
_refine_ls_goodness_of_fit_ref 1.023
_refine_ls_hydrogen_treatment mixed
_refine_ls_matrix_type full
_refine_ls_number_parameters 843
_refine_ls_number_reflns 11892
_refine_ls_number_restraints 16
_refine_ls_restrained_S_all 1.038
_refine_ls_R_factor_all 0.1070
_refine_ls_R_factor_gt 0.0579
_refine_ls_shift/su_max 0.001
_refine_ls_shift/su_mean 0.000
_refine_ls_structure_factor_coef Fsqd
_refine_ls_weighting_details 'calc w=1/[\s^2^(Fo^2^)+(0.1064P)^2^+23.9212P] where P=(Fo^2^+2Fc^2^)/3'
_refine_ls_weighting_scheme calc
_refine_ls_wR_factor_gt 0.1589
_refine_ls_wR_factor_ref 0.1962
_reflns_number_gt 7329
_reflns_number_total 11892
_reflns_threshold_expression >2sigma(I)
_cod_data_source_file c3sc52366g.txt
_cod_data_source_block d:\xray\yong011b\mono1
_cod_original_sg_symbol_H-M C2/c
_cod_database_code 1513633

loop_
_symmetry_equiv_pos_as_xyz
'x, y, z'
'-x, y, -z+1/2'
'x+1/2, y+1/2, z'
'-x+1/2, y+1/2, -z+1/2'
'-x, -y, -z'
'x, -y, z-1/2'
'-x+1/2, -y+1/2, -z'
'x+1/2, -y+1/2, z-1/2'

loop_
_atom_site_label
_atom_site_type_symbol
_atom_site_fract_x
_atom_site_fract_y
_atom_site_fract_z
_atom_site_U_iso_or_equiv
_atom_site_adp_type
_atom_site_occupancy
_atom_site_symmetry_multiplicity
_atom_site_calc_flag
_atom_site_refinement_flags
Rh1 Rh 0.144617(10) 0.22836(3) 0.07635(4) 0.05020(18) Uani 1 1 d .
Rh2 Rh 0.140037(10) 0.24254(3) 0.26237(4) 0.04941(18) Uani 1 1 d .
N1 N 0.13348(12) 0.2527(3) 0.4142(4) 0.0556(15) Uani 1 1 d .
N4 N 0.10947(10) 0.2714(3) 0.0110(4) 0.0574(14) Uani 1 1 d .
N9 N 0.17835(10) 0.1780(3) 0.1318(4) 0.0515(13) Uani 1 1 d .
N7 N 0.16531(10) 0.3159(3) 0.0944(4) 0.0526(13) Uani 1 1 d .
N6 N 0.17013(10) 0.3117(3) 0.2670(4) 0.0517(13) Uani 1 1 d .
N8 N 0.16894(10) 0.1698(3) 0.2918(4) 0.0502(12) Uani 1 1 d .
N3 N 0.10804(10) 0.1789(3) 0.2492(4) 0.0570(14) Uani 1 1 d .
C9 C 0.17626(12) 0.1340(3) 0.3848(5) 0.0495(15) Uani 1 1 d .
N5 N 0.12214(11) 0.1427(3) 0.0459(4) 0.0565(14) Uani 1 1 d .
N2 N 0.10965(11) 0.3122(3) 0.2290(4) 0.0608(14) Uani 1 1 d .
C23 C 0.17646(13) 0.3360(3) 0.1835(5) 0.0532(16) Uani 1 1 d .
H23 H 0.1899 0.3699 0.1883 0.064 Uiso 1 1 calc R
C8 C 0.18360(13) 0.1556(3) 0.2238(5) 0.0516(15) Uani 1 1 d .
H8 H 0.1988 0.1277 0.2421 0.062 Uiso 1 1 calc R
C53 C 0.08957(13) 0.2250(3) -0.0146(5) 0.0570(17) Uani 1 1 d .
C54 C 0.09627(13) 0.1560(3) 0.0050(5) 0.0567(17) Uani 1 1 d .
C58 C 0.07784(14) 0.1036(4) -0.0193(5) 0.0653(19) Uani 1 1 d .
C25 C 0.18865(12) 0.3267(3) 0.3545(5) 0.0496(15) Uani 1 1 d .
C7 C 0.19765(13) 0.1680(3) 0.0688(5) 0.0522(15) Uani 1 1 d .
C55 C 0.12969(15) 0.0784(4) 0.0598(5) 0.0667(19) Uani 1 1 d .
H55 H 0.1477 0.0689 0.0891 0.080 Uiso 1 1 calc R
N11 N 0.01835(13) 0.2130(4) -0.1097(5) 0.0797(19) Uani 1 1 d .
C49 C 0.10412(14) 0.3361(4) -0.0100(5) 0.067(2) Uani 1 1 d .
H49 H 0.1180 0.3683 0.0068 0.081 Uiso 1 1 calc R
C2 C 0.20728(16) 0.1458(4) -0.0940(5) 0.071(2) Uani 1 1 d .
H2 H 0.2013 0.1360 -0.1624 0.085 Uiso 1 1 calc R
C6 C 0.22447(14) 0.1729(4) 0.1023(6) 0.075(2) Uani 1 1 d .
H6 H 0.2308 0.1834 0.1702 0.090 Uiso 1 1 calc R
C21 C 0.17010(13) 0.3547(3) 0.0114(5) 0.0552(16) Uani 1 1 d .
C52 C 0.06381(14) 0.2444(4) -0.0580(5) 0.0660(19) Uani 1 1 d .
C5 C 0.18889(14) 0.1547(3) -0.0318(5) 0.0582(17) Uani 1 1 d .
H5 H 0.1703 0.1518 -0.0573 0.070 Uiso 1 1 calc R
C11 C 0.17601(13) 0.0648(3) 0.3857(5) 0.0592(17) Uani 1 1 d .
H11 H 0.1697 0.0406 0.3261 0.071 Uiso 1 1 calc R
C22 C 0.17192(17) 0.3248(4) -0.0768(5) 0.079(2) Uani 1 1 d .
H22 H 0.1699 0.2772 -0.0832 0.095 Uiso 1 1 calc R
C59 C 0.05012(16) 0.1240(4) -0.0589(5) 0.074(2) Uani 1 1 d .
C60 C 0.04326(15) 0.1933(4) -0.0769(5) 0.070(2) Uani 1 1 d .
C68 C 0.1301(3) 0.2664(5) 0.5981(7) 0.123(4) Uani 1 1 d .
H68A H 0.1280 0.3144 0.6123 0.185 Uiso 1 1 calc R
H68B H 0.1463 0.2491 0.6400 0.185 Uiso 1 1 calc R
H68C H 0.1145 0.2413 0.6123 0.185 Uiso 1 1 calc R
C10 C 0.18513(13) 0.1685(3) 0.4724(5) 0.0564(16) Uani 1 1 d .
H10 H 0.1853 0.2165 0.4730 0.068 Uiso 1 1 calc R
C24 C 0.21539(13) 0.3119(4) 0.3603(5) 0.0665(19) Uani 1 1 d .
H24 H 0.2213 0.2907 0.3054 0.080 Uiso 1 1 calc R
C26 C 0.17988(14) 0.3559(3) 0.4359(5) 0.0590(17) Uani 1 1 d .
H26 H 0.1615 0.3664 0.4339 0.071 Uiso 1 1 calc R
C56 C 0.11232(17) 0.0247(4) 0.0332(6) 0.076(2) Uani 1 1 d .
H56 H 0.1185 -0.0205 0.0407 0.091 Uiso 1 1 calc R
C12 C 0.19384(15) 0.1326(4) 0.5596(5) 0.0669(19) Uani 1 1 d .
H12 H 0.1999 0.1566 0.6196 0.080 Uiso 1 1 calc R
C13 C 0.18484(15) 0.0305(4) 0.4724(6) 0.072(2) Uani 1 1 d .
H13 H 0.1848 -0.0175 0.4712 0.087 Uiso 1 1 calc R
C27 C 0.19875(17) 0.3696(4) 0.5210(6) 0.077(2) Uani 1 1 d .
H27 H 0.1930 0.3892 0.5774 0.093 Uiso 1 1 calc R
C20 C 0.1718(2) 0.4226(4) 0.0145(6) 0.097(3) Uani 1 1 d .
H20 H 0.1689 0.4456 0.0731 0.117 Uiso 1 1 calc R
C18 C 0.1766(2) 0.3622(4) -0.1569(6) 0.104(3) Uani 1 1 d .
H18 H 0.1779 0.3398 -0.2177 0.125 Uiso 1 1 calc R
C4 C 0.24229(16) 0.1629(5) 0.0392(7) 0.090(3) Uani 1 1 d .
H4 H 0.2609 0.1644 0.0648 0.109 Uiso 1 1 calc R
C3 C 0.23410(18) 0.1508(5) -0.0593(7) 0.088(3) Uani 1 1 d .
C28 C 0.22549(18) 0.3552(5) 0.5250(6) 0.092(3) Uani 1 1 d .
C29 C 0.23354(16) 0.3272(5) 0.4433(6) 0.091(3) Uani 1 1 d .
H29 H 0.2520 0.3182 0.4443 0.109 Uiso 1 1 calc R
C14 C 0.19383(16) 0.0629(4) 0.5611(5) 0.069(2) Uani 1 1 d .
C17 C 0.1795(2) 0.4297(5) -0.1520(6) 0.103(3) Uani 1 1 d .
C16 C 0.1842(3) 0.4717(5) -0.2419(8) 0.196(8) Uani 1 1 d .
H16A H 0.2020 0.4619 -0.2570 0.295 Uiso 1 1 calc R
H16B H 0.1830 0.5198 -0.2266 0.295 Uiso 1 1 calc R
H16C H 0.1707 0.4603 -0.2997 0.295 Uiso 1 1 calc R
C19 C 0.1774(3) 0.4593(4) -0.0642(7) 0.127(4) Uani 1 1 d .
H19 H 0.1800 0.5067 -0.0571 0.152 Uiso 1 1 calc R
C15 C 0.2038(2) 0.0248(4) 0.6561(6) 0.118(4) Uani 1 1 d .
H15A H 0.1971 0.0467 0.7117 0.177 Uiso 1 1 calc R
H15B H 0.2233 0.0249 0.6688 0.177 Uiso 1 1 calc R
H15C H 0.1972 -0.0218 0.6495 0.177 Uiso 1 1 calc R
C1 C 0.2544(2) 0.1402(6) -0.1304(8) 0.140(4) Uani 1 1 d .
H1A H 0.2593 0.1840 -0.1555 0.209 Uiso 1 1 calc R
H1B H 0.2464 0.1118 -0.1865 0.209 Uiso 1 1 calc R
H1C H 0.2705 0.1181 -0.0944 0.209 Uiso 1 1 calc R
C30 C 0.2453(2) 0.3711(8) 0.6183(8) 0.168(6) Uani 1 1 d .
H30A H 0.2443 0.4192 0.6342 0.252 Uiso 1 1 calc R
H30B H 0.2635 0.3604 0.6072 0.252 Uiso 1 1 calc R
H30C H 0.2411 0.3441 0.6739 0.252 Uiso 1 1 calc R
C36 C 0.08454(13) 0.2116(4) 0.2199(5) 0.0603(17) Uani 1 1 d .
C35 C 0.08535(13) 0.2841(4) 0.2103(5) 0.0610(18) Uani 1 1 d .
C40 C 0.06025(13) 0.1758(4) 0.2023(5) 0.067(2) Uani 1 1 d .
C31 C 0.11180(17) 0.3785(4) 0.2290(6) 0.078(2) Uani 1 1 d .
H31 H 0.1290 0.3987 0.2443 0.094 Uiso 1 1 calc R
C37 C 0.10799(14) 0.1128(4) 0.2666(5) 0.0639(18) Uani 1 1 d .
H37 H 0.1245 0.0902 0.2885 0.077 Uiso 1 1 calc R
N12 N 0.01450(15) 0.3231(5) 0.1354(5) 0.104(3) Uani 1 1 d .
N13 N 0.01304(13) 0.1800(4) 0.1424(5) 0.095(2) Uani 1 1 d .
C57 C 0.08629(17) 0.0383(4) -0.0040(6) 0.075(2) Uani 1 1 d .
H57 H 0.0739 0.0023 -0.0194 0.090 Uiso 1 1 calc R
C34 C 0.06192(15) 0.3218(5) 0.1864(6) 0.074(2) Uani 1 1 d .
N10 N 0.03134(15) 0.0756(4) -0.0740(5) 0.094(2) Uani 1 1 d .
C42 C 0.03652(15) 0.2866(5) 0.1621(6) 0.084(2) Uani 1 1 d .
C41 C 0.03554(14) 0.2145(5) 0.1680(5) 0.077(2) Uani 1 1 d .
C39 C 0.06065(16) 0.1074(5) 0.2210(6) 0.079(2) Uani 1 1 d .
H39 H 0.0445 0.0822 0.2114 0.095 Uiso 1 1 calc R
C38 C 0.08444(16) 0.0762(4) 0.2536(6) 0.075(2) Uani 1 1 d .
H38 H 0.0849 0.0292 0.2673 0.090 Uiso 1 1 calc R
C51 C 0.05889(16) 0.3123(4) -0.0774(6) 0.080(2) Uani 1 1 d .
H51 H 0.0414 0.3266 -0.1059 0.096 Uiso 1 1 calc R
C50 C 0.07884(15) 0.3588(4) -0.0559(6) 0.079(2) Uani 1 1 d .
H50 H 0.0757 0.4052 -0.0716 0.095 Uiso 1 1 calc R
C67 C 0.13250(17) 0.2575(4) 0.4866(9) 0.083(3) Uani 1 1 d .
C62 C -0.00055(17) 0.1652(6) -0.1263(6) 0.086(3) Uani 1 1 d .
C43 C -0.00868(19) 0.2887(7) 0.1105(7) 0.107(4) Uani 1 1 d .
C44 C -0.00929(17) 0.2178(7) 0.1129(6) 0.103(4) Uani 1 1 d .
C45 C -0.03339(17) 0.1819(7) 0.0852(7) 0.118(4) Uani 1 1 d .
H45 H -0.0337 0.1339 0.0864 0.142 Uiso 1 1 calc R
C33 C 0.06467(19) 0.3910(5) 0.1858(7) 0.096(3) Uani 1 1 d .
H33 H 0.0493 0.4189 0.1706 0.115 Uiso 1 1 calc R
C61 C 0.00595(18) 0.0973(6) -0.1072(7) 0.098(3) Uani 1 1 d .
C32 C 0.0892(2) 0.4193(5) 0.2068(7) 0.094(3) Uani 1 1 d .
H32 H 0.0910 0.4670 0.2065 0.113 Uiso 1 1 calc R
C66 C -0.02677(17) 0.1851(6) -0.1602(6) 0.103(3) Uani 1 1 d .
H66 H -0.0310 0.2313 -0.1735 0.123 Uiso 1 1 calc R
C65 C -0.0463(2) 0.1370(8) -0.1741(8) 0.127(4) Uani 1 1 d .
H65 H -0.0642 0.1499 -0.1988 0.152 Uiso 1 1 calc R
C48 C -0.0330(2) 0.3226(8) 0.0822(8) 0.139(5) Uani 1 1 d .
H48 H -0.0331 0.3706 0.0816 0.166 Uiso 1 1 calc R
C64 C -0.0404(2) 0.0696(8) -0.1530(10) 0.142(5) Uani 1 1 d .
H64 H -0.0544 0.0372 -0.1627 0.171 Uiso 1 1 calc R
C63 C -0.0152(2) 0.0494(6) -0.1190(8) 0.134(4) Uani 1 1 d .
H63 H -0.0116 0.0033 -0.1030 0.161 Uiso 1 1 calc R
C46 C -0.0569(2) 0.2190(10) 0.0560(9) 0.151(6) Uani 1 1 d .
H46 H -0.0734 0.1963 0.0362 0.181 Uiso 1 1 calc R
C47 C -0.0559(2) 0.2895(10) 0.0561(10) 0.158(7) Uani 1 1 d .
H47 H -0.0720 0.3143 0.0372 0.190 Uiso 1 1 calc R
B2 B 0.1236(3) 0.1077(6) 0.7503(10) 0.159(8) Uani 1 1 d D
B1 B 0.1042(5) 0.4464(9) 0.5149(14) 0.43(4) Uani 1 1 d D
F6 F 0.11129(14) 0.1160(4) 0.6574(5) 0.162(3) Uani 1 1 d D
F1 F 0.1137(3) 0.4023(6) 0.4605(9) 0.272(6) Uani 1 1 d D
F2 F 0.1199(3) 0.4913(10) 0.5631(14) 0.407(12) Uani 1 1 d D
F4 F 0.0965(4) 0.4212(7) 0.5926(12) 0.352(9) Uani 1 1 d D
F3 F 0.0878(6) 0.4789(10) 0.4449(15) 0.60(2) Uani 1 1 d D
F5 F 0.14830(19) 0.0971(10) 0.7447(8) 0.394(12) Uani 1 1 d D
F7 F 0.1243(3) 0.1620(5) 0.8074(7) 0.244(5) Uani 1 1 d D
F8 F 0.1129(4) 0.0588(7) 0.7909(9) 0.355(10) Uani 1 1 d D

loop_
_atom_site_aniso_label
_atom_site_aniso_U_11
_atom_site_aniso_U_22
_atom_site_aniso_U_33
_atom_site_aniso_U_23
_atom_site_aniso_U_13
_atom_site_aniso_U_12
Rh1 0.0464(3) 0.0546(3) 0.0475(3) -0.0010(2) 0.0022(2) -0.0041(2)
Rh2 0.0429(3) 0.0545(3) 0.0514(3) -0.0023(2) 0.0098(2) -0.0024(2)
N1 0.068(4) 0.062(4) 0.036(3) -0.011(3) 0.009(3) -0.008(3)
N4 0.048(3) 0.060(4) 0.060(3) 0.007(3) -0.001(3) -0.004(3)
N9 0.047(3) 0.059(3) 0.048(3) 0.000(3) 0.008(2) 0.000(2)
N7 0.053(3) 0.054(3) 0.050(3) 0.001(3) 0.008(3) -0.008(2)
N6 0.053(3) 0.054(3) 0.048(3) -0.002(2) 0.007(2) -0.008(2)
N8 0.050(3) 0.054(3) 0.047(3) 0.000(2) 0.010(2) -0.001(2)
N3 0.046(3) 0.066(4) 0.059(3) 0.000(3) 0.011(3) -0.003(3)
C9 0.047(4) 0.052(4) 0.051(4) 0.004(3) 0.015(3) 0.000(3)
N5 0.056(3) 0.062(4) 0.048(3) -0.003(3) -0.001(3) -0.004(3)
N2 0.057(4) 0.060(4) 0.065(4) -0.002(3) 0.010(3) 0.003(3)
C23 0.055(4) 0.051(4) 0.053(4) -0.005(3) 0.008(3) -0.006(3)
C8 0.052(4) 0.050(4) 0.054(4) 0.001(3) 0.014(3) -0.002(3)
C53 0.051(4) 0.067(5) 0.051(4) 0.005(3) 0.003(3) -0.008(3)
C54 0.057(4) 0.065(5) 0.048(4) -0.005(3) 0.008(3) -0.018(3)
C58 0.063(5) 0.081(6) 0.051(4) -0.004(4) 0.008(3) -0.020(4)
C25 0.048(4) 0.050(4) 0.050(4) 0.003(3) 0.007(3) -0.007(3)
C7 0.055(4) 0.052(4) 0.051(4) 0.001(3) 0.014(3) 0.002(3)
C55 0.071(5) 0.066(5) 0.063(5) -0.002(4) 0.010(4) -0.002(4)
N11 0.058(4) 0.116(5) 0.063(4) 0.015(4) 0.002(3) -0.017(4)
C49 0.064(5) 0.058(5) 0.075(5) 0.011(4) -0.002(4) -0.012(4)
C2 0.084(6) 0.080(5) 0.052(4) -0.013(4) 0.020(4) -0.019(4)
C6 0.055(5) 0.108(6) 0.061(5) -0.010(4) 0.011(4) -0.014(4)
C21 0.063(4) 0.050(4) 0.051(4) 0.000(3) 0.006(3) -0.003(3)
C52 0.055(4) 0.081(5) 0.058(4) 0.012(4) -0.001(3) -0.011(4)
C5 0.060(4) 0.065(4) 0.051(4) -0.003(3) 0.011(3) 0.001(3)
C11 0.070(5) 0.053(4) 0.056(4) -0.005(3) 0.015(3) -0.004(3)
C22 0.118(7) 0.066(5) 0.055(5) -0.006(4) 0.015(4) -0.002(5)
C59 0.070(5) 0.093(6) 0.055(4) -0.002(4) 0.002(4) -0.028(4)
C60 0.057(5) 0.100(6) 0.050(4) 0.010(4) 0.003(3) -0.016(4)
C68 0.179(12) 0.131(9) 0.068(6) -0.001(6) 0.045(7) -0.004(8)
C10 0.061(4) 0.053(4) 0.056(4) 0.000(3) 0.014(3) -0.005(3)
C24 0.053(4) 0.083(5) 0.063(5) -0.005(4) 0.006(4) 0.002(4)
C26 0.064(4) 0.051(4) 0.059(4) -0.003(3) 0.002(3) -0.002(3)
C56 0.092(6) 0.060(5) 0.074(5) -0.005(4) 0.009(4) -0.016(4)
C12 0.078(5) 0.072(5) 0.049(4) -0.003(4) 0.007(4) -0.007(4)
C13 0.096(6) 0.049(4) 0.075(5) 0.001(4) 0.025(4) -0.004(4)
C27 0.091(6) 0.076(5) 0.060(5) -0.015(4) 0.003(4) -0.001(4)
C20 0.182(10) 0.061(5) 0.052(5) 0.001(4) 0.030(5) 0.006(6)
C18 0.191(11) 0.071(6) 0.056(5) 0.004(4) 0.039(6) 0.009(6)
C4 0.051(5) 0.148(8) 0.076(6) -0.006(5) 0.020(4) -0.006(5)
C3 0.077(6) 0.108(7) 0.090(6) -0.013(5) 0.042(5) -0.008(5)
C28 0.077(6) 0.116(7) 0.071(6) -0.006(5) -0.023(5) -0.004(5)
C29 0.058(5) 0.140(8) 0.071(6) -0.009(5) 0.003(4) 0.005(5)
C14 0.090(6) 0.057(5) 0.061(5) 0.015(4) 0.016(4) 0.004(4)
C17 0.178(10) 0.072(6) 0.062(5) 0.014(4) 0.025(6) 0.004(6)
C16 0.43(2) 0.094(8) 0.088(8) 0.021(6) 0.100(11) -0.038(11)
C19 0.258(14) 0.056(5) 0.074(6) 0.005(5) 0.047(7) -0.024(7)
C15 0.192(11) 0.079(6) 0.079(6) 0.029(5) 0.009(6) 0.012(7)
C1 0.115(9) 0.194(12) 0.128(9) -0.033(8) 0.074(7) -0.016(8)
C30 0.115(9) 0.274(17) 0.094(8) -0.049(9) -0.042(7) 0.003(10)
C36 0.048(4) 0.080(5) 0.054(4) 0.000(3) 0.013(3) -0.003(4)
C35 0.048(4) 0.079(5) 0.060(4) -0.001(4) 0.017(3) 0.007(4)
C40 0.044(4) 0.096(6) 0.061(5) 0.001(4) 0.008(3) -0.006(4)
C31 0.078(5) 0.070(5) 0.086(6) -0.003(4) 0.013(4) 0.017(4)
C37 0.055(4) 0.067(5) 0.068(5) -0.002(4) 0.008(3) -0.014(3)
N12 0.057(5) 0.170(8) 0.086(5) 0.018(5) 0.013(4) 0.032(5)
N13 0.053(4) 0.166(8) 0.069(4) 0.005(4) 0.020(3) -0.017(5)
C57 0.085(6) 0.063(5) 0.075(5) -0.007(4) 0.006(4) -0.028(4)
C34 0.060(5) 0.093(6) 0.070(5) 0.005(4) 0.014(4) 0.016(4)
N10 0.084(5) 0.108(6) 0.085(5) -0.002(4) -0.002(4) -0.045(4)
C42 0.047(5) 0.131(8) 0.075(5) 0.008(5) 0.011(4) 0.011(5)
C41 0.048(5) 0.133(8) 0.053(4) 0.000(5) 0.017(3) -0.011(5)
C39 0.061(5) 0.109(7) 0.067(5) -0.006(5) 0.010(4) -0.031(5)
C38 0.071(5) 0.073(5) 0.084(6) -0.003(4) 0.017(4) -0.020(4)
C51 0.060(5) 0.087(6) 0.087(6) 0.017(5) -0.007(4) 0.000(4)
C50 0.063(5) 0.075(5) 0.095(6) 0.017(4) 0.002(4) 0.003(4)
C67 0.064(5) 0.060(5) 0.127(9) 0.000(5) 0.017(6) -0.006(4)
C62 0.066(6) 0.121(8) 0.068(5) 0.002(5) 0.002(4) -0.032(5)
C43 0.054(6) 0.185(12) 0.082(6) 0.016(7) 0.010(5) 0.027(7)
C44 0.045(5) 0.208(13) 0.058(5) 0.009(7) 0.014(4) 0.009(7)
C45 0.045(5) 0.226(13) 0.084(6) 0.014(7) 0.011(5) -0.013(6)
C33 0.076(6) 0.101(8) 0.112(7) 0.007(6) 0.022(5) 0.027(5)
C61 0.069(6) 0.137(9) 0.082(6) 0.002(6) -0.007(5) -0.050(6)
C32 0.107(8) 0.078(6) 0.098(7) -0.002(5) 0.019(6) 0.020(6)
C66 0.061(6) 0.165(10) 0.078(6) 0.008(6) -0.003(5) -0.034(6)
C65 0.080(7) 0.203(14) 0.088(7) 0.013(8) -0.014(6) -0.035(9)
C48 0.068(7) 0.239(15) 0.109(8) 0.026(9) 0.017(6) 0.031(8)
C64 0.079(8) 0.180(13) 0.156(11) 0.016(10) -0.014(7) -0.054(8)
C63 0.097(8) 0.156(11) 0.136(9) 0.019(8) -0.018(7) -0.045(8)
C46 0.062(7) 0.31(2) 0.086(8) 0.035(12) 0.015(6) -0.019(11)
C47 0.049(7) 0.30(2) 0.122(10) 0.043(14) 0.005(6) 0.000(11)
B2 0.23(2) 0.076(9) 0.134(13) -0.004(9) -0.086(14) 0.053(11)
B1 0.95(12) 0.23(3) 0.20(3) -0.13(2) 0.31(5) -0.35(5)
F6 0.180(7) 0.162(6) 0.122(5) -0.023(4) -0.034(5) 0.045(5)
F1 0.376(16) 0.227(11) 0.232(11) -0.002(9) 0.111(11) 0.135(11)
F2 0.347(18) 0.48(3) 0.45(3) -0.21(2) 0.220(18) -0.229(19)
F4 0.44(2) 0.251(14) 0.43(2) -0.096(14) 0.26(2) -0.116(15)
F3 1.01(7) 0.30(2) 0.45(3) -0.02(2) 0.03(4) 0.30(3)
F5 0.144(8) 0.81(4) 0.215(11) 0.002(17) -0.004(8) 0.190(15)
F7 0.364(16) 0.196(10) 0.159(8) -0.014(7) 0.004(8) 0.020(10)
F8 0.57(3) 0.263(14) 0.232(12) 0.037(10) 0.067(14) -0.193(17)

loop_
_atom_type_symbol
_atom_type_description
_atom_type_scat_dispersion_real
_atom_type_scat_dispersion_imag
_atom_type_scat_source
C C 0.0033 0.0016 'International Tables Vol C Tables 4.2.6.8 and 6.1.1.4'
H H 0.0000 0.0000 'International Tables Vol C Tables 4.2.6.8 and 6.1.1.4'
B B 0.0013 0.0007 'International Tables Vol C Tables 4.2.6.8 and 6.1.1.4'
N N 0.0061 0.0033 'International Tables Vol C Tables 4.2.6.8 and 6.1.1.4'
F F 0.0171 0.0103 'International Tables Vol C Tables 4.2.6.8 and 6.1.1.4'
Rh Rh -1.1178 0.9187 'International Tables Vol C Tables 4.2.6.8 and 6.1.1.4'

loop_
_geom_angle_atom_site_label_1
_geom_angle_atom_site_label_2
_geom_angle_atom_site_label_3
_geom_angle
N9 Rh1 N7 89.3(2)
N9 Rh1 N4 174.3(2)
N7 Rh1 N4 95.3(2)
N9 Rh1 N5 94.3(2)
N7 Rh1 N5 175.0(2)
N4 Rh1 N5 80.9(2)
N9 Rh1 Rh2 84.17(15)
N7 Rh1 Rh2 85.31(14)
N4 Rh1 Rh2 99.49(16)
N5 Rh1 Rh2 98.55(15)
N3 Rh2 N6 175.1(2)
N3 Rh2 N8 96.6(2)
N6 Rh2 N8 87.7(2)
N3 Rh2 N2 80.8(2)
N6 Rh2 N2 94.9(2)
N8 Rh2 N2 177.1(2)
N3 Rh2 N1 83.9(2)
N6 Rh2 N1 98.2(2)
N8 Rh2 N1 95.7(2)
N2 Rh2 N1 85.3(2)
N3 Rh2 Rh1 92.76(15)
N6 Rh2 Rh1 85.03(14)
N8 Rh2 Rh1 86.34(14)
N2 Rh2 Rh1 92.51(15)
N1 Rh2 Rh1 176.23(16)
C67 N1 Rh2 174.1(8)
C49 N4 C53 118.6(6)
C49 N4 Rh1 128.9(5)
C53 N4 Rh1 112.5(4)
C8 N9 C7 118.6(5)
C8 N9 Rh1 123.2(4)
C7 N9 Rh1 118.2(4)
C23 N7 C21 117.8(5)
C23 N7 Rh1 120.5(4)
C21 N7 Rh1 121.5(4)
C23 N6 C25 115.0(5)
C23 N6 Rh2 120.4(4)
C25 N6 Rh2 123.5(4)
C8 N8 C9 114.9(5)
C8 N8 Rh2 119.0(4)
C9 N8 Rh2 126.0(4)
C37 N3 C36 119.6(6)
C37 N3 Rh2 128.2(5)
C36 N3 Rh2 112.2(5)
C11 C9 C10 119.3(6)
C11 C9 N8 119.8(6)
C10 C9 N8 120.7(6)
C55 N5 C54 118.5(6)
C55 N5 Rh1 128.7(5)
C54 N5 Rh1 112.8(4)
C31 N2 C35 119.2(6)
C31 N2 Rh2 127.5(5)
C35 N2 Rh2 113.2(5)
N7 C23 N6 123.7(6)
N8 C8 N9 123.6(6)
N4 C53 C52 121.4(6)
N4 C53 C54 117.2(6)
C52 C53 C54 121.4(6)
N5 C54 C58 120.9(7)
N5 C54 C53 116.5(6)
C58 C54 C53 122.6(7)
C57 C58 C54 119.0(7)
C57 C58 C59 124.7(7)
C54 C58 C59 116.2(7)
C24 C25 C26 119.2(6)
C24 C25 N6 120.7(6)
C26 C25 N6 120.1(6)
C6 C7 C5 118.5(6)
C6 C7 N9 122.6(6)
C5 C7 N9 118.8(6)
N5 C55 C56 122.6(7)
C60 N11 C62 117.6(8)
N4 C49 C50 122.9(7)
C3 C2 C5 121.2(7)
C4 C6 C7 120.7(7)
C20 C21 C22 116.8(7)
C20 C21 N7 122.2(6)
C22 C21 N7 120.9(6)
C51 C52 C53 118.3(7)
C51 C52 C60 123.0(7)
C53 C52 C60 118.6(7)
C2 C5 C7 119.6(7)
C9 C11 C13 120.1(6)
C21 C22 C18 121.0(8)
N10 C59 C60 121.0(8)
N10 C59 C58 117.9(8)
C60 C59 C58 121.1(7)
N11 C60 C59 122.2(7)
N11 C60 C52 118.1(8)
C59 C60 C52 119.7(7)
C9 C10 C12 119.5(6)
C29 C24 C25 121.4(7)
C25 C26 C27 118.4(7)
C57 C56 C55 118.7(7)
C14 C12 C10 121.5(7)
C11 C13 C14 122.4(7)
C28 C27 C26 121.6(7)
C21 C20 C19 121.8(8)
C17 C18 C22 121.9(8)
C3 C4 C6 121.6(7)
C4 C3 C2 118.4(7)
C4 C3 C1 121.2(8)
C2 C3 C1 120.3(9)
C29 C28 C27 118.7(7)
C29 C28 C30 121.3(9)
C27 C28 C30 120.0(9)
C28 C29 C24 120.7(8)
C13 C14 C12 117.1(6)
C13 C14 C15 122.2(7)
C12 C14 C15 120.8(7)
C18 C17 C19 116.8(8)
C18 C17 C16 122.0(9)
C19 C17 C16 121.2(9)
C17 C19 C20 121.5(8)
N3 C36 C40 120.8(7)
N3 C36 C35 117.7(6)
C40 C36 C35 121.5(7)
N2 C35 C34 122.9(7)
N2 C35 C36 115.9(6)
C34 C35 C36 121.2(7)
C39 C40 C36 118.6(7)
C39 C40 C41 123.6(7)
C36 C40 C41 117.8(8)
N2 C31 C32 120.8(8)
N3 C37 C38 121.3(7)
C42 N12 C43 116.8(10)
C41 N13 C44 115.4(9)
C56 C57 C58 120.2(7)
C33 C34 C35 116.8(8)
C33 C34 C42 124.2(8)
C35 C34 C42 119.0(8)
C59 N10 C61 115.6(8)
N12 C42 C41 121.5(8)
N12 C42 C34 118.4(9)
C41 C42 C34 120.2(7)
N13 C41 C42 122.4(8)
N13 C41 C40 117.6(9)
C42 C41 C40 120.0(7)
C38 C39 C40 119.4(7)
C39 C38 C37 120.3(8)
C50 C51 C52 120.8(7)
C51 C50 C49 117.9(7)
N1 C67 C68 178.1(11)
N11 C62 C66 118.2(10)
N11 C62 C61 120.6(8)
C66 C62 C61 121.1(9)
N12 C43 C48 121.0(13)
N12 C43 C44 121.3(9)
C48 C43 C44 117.7(12)
N13 C44 C43 122.5(9)
N13 C44 C45 116.2(12)
C43 C44 C45 121.3(10)
C46 C45 C44 118.0(13)
C32 C33 C34 120.2(8)
N10 C61 C62 123.1(8)
N10 C61 C63 118.8(11)
C62 C61 C63 118.1(10)
C33 C32 C31 120.0(9)
C65 C66 C62 118.6(11)
C66 C65 C64 121.3(11)
C47 C48 C43 121.8(15)
C63 C64 C65 120.9(11)
C64 C63 C61 119.8(12)
C47 C46 C45 119.9(13)
C48 C47 C46 121.3(14)
F8 B2 F5 113.0(12)
F8 B2 F7 109.5(13)
F5 B2 F7 103.6(14)
F8 B2 F6 109.8(13)
F5 B2 F6 105.7(13)
F7 B2 F6 115.1(10)
F1 B1 F4 113.7(15)
F1 B1 F2 120.2(19)
F4 B1 F2 95.5(15)
F1 B1 F3 99.6(16)
F4 B1 F3 123(2)
F2 B1 F3 106.8(16)

loop_
_geom_bond_atom_site_label_1
_geom_bond_atom_site_label_2
_geom_bond_distance
Rh1 N9 2.015(5)
Rh1 N7 2.021(5)
Rh1 N4 2.041(5)
Rh1 N5 2.048(5)
Rh1 Rh2 2.5971(9)
Rh2 N3 2.040(5)
Rh2 N6 2.044(5)
Rh2 N8 2.048(5)
Rh2 N2 2.062(5)
Rh2 N1 2.158(6)
N1 C67 0.999(11)
N4 C49 1.330(8)
N4 C53 1.367(8)
N9 C8 1.313(8)
N9 C7 1.420(8)
N7 C23 1.310(7)
N7 C21 1.421(8)
N6 C23 1.323(8)
N6 C25 1.419(7)
N8 C8 1.312(7)
N8 C9 1.444(8)
N3 C37 1.331(8)
N3 C36 1.356(8)
C9 C11 1.370(8)
C9 C10 1.383(8)
N5 C55 1.334(8)
N5 C54 1.362(8)
N2 C31 1.317(9)
N2 C35 1.338(8)
C53 C52 1.395(9)
C53 C54 1.422(9)
C54 C58 1.398(9)
C58 C57 1.369(10)
C58 C59 1.475(10)
C25 C24 1.377(9)
C25 C26 1.388(9)
C7 C6 1.364(9)
C7 C5 1.392(9)
C55 C56 1.389(10)
N11 C60 1.326(9)
N11 C62 1.340(10)
C49 C50 1.403(9)
C2 C3 1.367(11)
C2 C5 1.373(9)
C6 C4 1.362(10)
C21 C20 1.348(10)
C21 C22 1.356(9)
C52 C51 1.386(10)
C52 C60 1.445(10)
C11 C13 1.371(9)
C22 C18 1.373(10)
C59 N10 1.344(9)
C59 C60 1.426(11)
C68 C67 1.553(14)
C10 C12 1.391(9)
C24 C29 1.366(10)
C26 C27 1.400(9)
C56 C57 1.359(10)
C12 C14 1.381(9)
C13 C14 1.376(10)
C27 C28 1.379(11)
C20 C19 1.364(11)
C18 C17 1.345(11)
C4 C3 1.356(11)
C3 C1 1.544(11)
C28 C29 1.365(12)
C28 C30 1.516(11)
C14 C15 1.509(10)
C17 C19 1.351(11)
C17 C16 1.532(11)
C36 C40 1.407(9)
C36 C35 1.444(10)
C35 C34 1.395(9)
C40 C39 1.379(11)
C40 C41 1.477(10)
C31 C32 1.396(11)
C37 C38 1.383(9)
N12 C42 1.329(10)
N12 C43 1.352(13)
N13 C41 1.326(10)
N13 C44 1.362(12)
C34 C33 1.379(12)
C34 C42 1.453(11)
N10 C61 1.361(11)
C42 C41 1.433(12)
C39 C38 1.361(10)
C51 C50 1.364(10)
C62 C66 1.390(12)
C62 C61 1.400(13)
C43 C48 1.400(13)
C43 C44 1.404(16)
C44 C45 1.411(13)
C45 C46 1.399(16)
C33 C32 1.350(12)
C61 C63 1.420(12)
C66 C65 1.364(13)
C65 C64 1.387(16)
C48 C47 1.333(17)
C64 C63 1.347(15)
C46 C47 1.40(2)
B2 F8 1.281(14)
B2 F5 1.287(14)
B2 F7 1.322(12)
B2 F6 1.323(11)
B1 F1 1.288(16)
B1 F4 1.290(15)
B1 F2 1.295(16)
B1 F3 1.323(18)

loop_
_platon_squeeze_void_nr
_platon_squeeze_void_average_x
_platon_squeeze_void_average_y
_platon_squeeze_void_average_z
_platon_squeeze_void_volume
_platon_squeeze_void_count_electrons
_platon_squeeze_void_content
1 0.000 0.500 -0.012 661 79 ' '
2 0.242 0.497 -0.048 27 2 ' '
3 0.258 0.003 0.047 27 2 ' '
4 0.500 0.000 0.005 661 79 ' '
5 0.742 -0.003 -0.048 27 2 ' '
6 0.758 0.503 0.047 27 2 ' '
7 0.213 0.741 0.239 18 1 ' '
8 0.713 0.241 0.239 18 1 ' '
9 0.287 0.241 0.261 18 1 ' '
10 0.787 0.741 0.261 18 1 ' '
11 0.000 0.063 0.250 7 1 ' '
12 0.500 0.563 0.250 7 1 ' '
13 0.242 0.503 0.452 27 2 ' '
14 0.742 1.003 0.452 27 2 ' '
15 0.258 -0.003 0.547 27 2 ' '
16 0.758 0.497 0.547 27 2 ' '
17 0.213 0.259 0.739 18 1 ' '
18 0.713 0.759 0.739 18 1 ' '
19 0.287 0.759 0.761 18 1 ' '
20 0.787 0.259 0.761 18 1 ' '
21 0.000 0.938 0.750 7 1 ' '
22 0.500 0.438 0.750 7 1 ' '
